data_7000564
loop_
_publ_author_name
'Welch, Gregory C.'
'Prieto, Roberto'
'Dureen, Meghan A.'
'Lough, Alan J.'
'Labeodan, Oijsamola A.'
'H\"oltrichter-R\"ossmann, Thorsten'
'Stephan, Douglas W.'

_publ_section_title
;
 Reactions of phosphines with electron deficient boranes
;
_journal_coden_ASTM DTARAF
_journal_issue 9
_journal_name_full 'Dalton Transactions'
_journal_page_first 1559
_journal_page_last 1570
_journal_paper_doi 10.1039/b814486a
_journal_year 2009
_chemical_formula_sum 'C22 H11 B F15 P'
_chemical_formula_weight 602.09
_space_group_IT_number 4
_symmetry_cell_setting monoclinic
_symmetry_space_group_name_Hall 'P 2yb'
_symmetry_space_group_name_H-M 'P 1 21 1'
_atom_sites_solution_hydrogens geom
_atom_sites_solution_primary direct
_atom_sites_solution_secondary difmap
_audit_creation_method SHELXL-97
_cell_angle_alpha 90.00
_cell_angle_beta 97.57(3)
_cell_angle_gamma 90.00
_cell_formula_units_Z 2
_cell_length_a 8.2030(16)
_cell_length_b 16.295(3)
_cell_length_c 8.4244(17)
_cell_measurement_temperature 293(2)
_cell_measurement_theta_max 25.0
_cell_measurement_theta_min 2.0
_cell_volume 1116.3(4)
_computing_cell_refinement 'Bruker XSCANS'
_computing_data_collection 'Bruker XSCANS'
_computing_data_reduction 'Bruker SHELXTL'
_computing_molecular_graphics 'Bruker SHELXTL'
_computing_publication_material 'Bruker SHELXTL'
_computing_structure_refinement 'SHELXL-97 (Sheldrick, 1997)'
_computing_structure_solution 'SHELXS-97 (Sheldrick, 1990)'
_diffrn_ambient_temperature 293(2)
_diffrn_measured_fraction_theta_full 0.996
_diffrn_measured_fraction_theta_max 0.996
_diffrn_measurement_device_type 'Bruker P4'
_diffrn_measurement_method '\w scans'
_diffrn_radiation_monochromator graphite
_diffrn_radiation_source 'fine-focus sealed tube'
_diffrn_radiation_type MoK\a
_diffrn_radiation_wavelength 0.71073
_diffrn_reflns_av_R_equivalents 0.0364
_diffrn_reflns_av_sigmaI/netI 0.0435
_diffrn_reflns_limit_h_max 9
_diffrn_reflns_limit_h_min -9
_diffrn_reflns_limit_k_max 19
_diffrn_reflns_limit_k_min -18
_diffrn_reflns_limit_l_max 10
_diffrn_reflns_limit_l_min -8
_diffrn_reflns_number 6659
_diffrn_reflns_theta_full 25.00
_diffrn_reflns_theta_max 25.00
_diffrn_reflns_theta_min 2.74
_exptl_absorpt_coefficient_mu 0.260
_exptl_absorpt_correction_T_max 0.949
_exptl_absorpt_correction_T_min 0.856
_exptl_absorpt_correction_type multi-scan
_exptl_crystal_colour colorless
_exptl_crystal_density_diffrn 1.791
_exptl_crystal_density_method 'not measured'
_exptl_crystal_description block
_exptl_crystal_F_000 596
_exptl_crystal_size_max 0.80
_exptl_crystal_size_mid 0.50
_exptl_crystal_size_min 0.20
_refine_diff_density_max 0.241
_refine_diff_density_min -0.281
_refine_diff_density_rms 0.052
_refine_ls_abs_structure_details 'Flack H D (1983), Acta Cryst. A39, 876-881'
_refine_ls_abs_structure_Flack -0.08(12)
_refine_ls_extinction_method none
_refine_ls_goodness_of_fit_ref 1.030
_refine_ls_hydrogen_treatment constr
_refine_ls_matrix_type full
_refine_ls_number_parameters 356
_refine_ls_number_reflns 3553
_refine_ls_number_restraints 1
_refine_ls_restrained_S_all 1.030
_refine_ls_R_factor_all 0.0446
_refine_ls_R_factor_gt 0.0400
_refine_ls_shift/su_max 0.001
_refine_ls_shift/su_mean 0.000
_refine_ls_structure_factor_coef Fsqd
_refine_ls_weighting_details 'calc w=1/[\s^2^(Fo^2^)+(0.0673P)^2^+0.3298P] where P=(Fo^2^+2Fc^2^)/3'
_refine_ls_weighting_scheme calc
_refine_ls_wR_factor_gt 0.1007
_refine_ls_wR_factor_ref 0.1052
_reflns_number_gt 3288
_reflns_number_total 3553
_reflns_threshold_expression >2sigma(I)
_cod_data_source_file B814486a.txt
_cod_data_source_block Et2PHB(C6F5)3
_cod_original_sg_symbol_H-M P2(1)
_cod_database_code 7000564

loop_
_symmetry_equiv_pos_as_xyz
'x, y, z'
'-x, y+1/2, -z'

loop_
_atom_site_label
_atom_site_type_symbol
_atom_site_fract_x
_atom_site_fract_y
_atom_site_fract_z
_atom_site_U_iso_or_equiv
_atom_site_adp_type
_atom_site_occupancy
_atom_site_symmetry_multiplicity
_atom_site_calc_flag
_atom_site_refinement_flags
_atom_site_disorder_assembly
_atom_site_disorder_group
P1 P 0.19315(9) 0.50385(5) 0.56797(9) 0.02542(19) Uani 1 1 d . . .
B1 B 0.3389(4) 0.5853(2) 0.7042(4) 0.0245(7) Uani 1 1 d . . .
F1 F 0.6733(3) 0.63733(14) 0.8325(3) 0.0448(6) Uani 1 1 d . . .
F2 F 0.8971(2) 0.55157(16) 1.0182(2) 0.0449(6) Uani 1 1 d . . .
F3 F 0.8223(3) 0.40321(15) 1.1348(3) 0.0526(6) Uani 1 1 d . . .
F4 F 0.5139(3) 0.33944(15) 1.0512(3) 0.0578(7) Uani 1 1 d . . .
F5 F 0.2878(2) 0.42364(13) 0.8616(2) 0.0373(5) Uani 1 1 d . . .
F6 F 0.5586(2) 0.50828(13) 0.5110(2) 0.0342(4) Uani 1 1 d . . .
F7 F 0.7351(3) 0.57764(15) 0.3044(2) 0.0435(5) Uani 1 1 d . . .
F8 F 0.7080(3) 0.74246(16) 0.2431(3) 0.0538(6) Uani 1 1 d . . .
F9 F 0.5028(3) 0.83439(14) 0.3995(3) 0.0487(6) Uani 1 1 d . . .
F10 F 0.3362(2) 0.76855(12) 0.6140(3) 0.0380(5) Uani 1 1 d . . .
F11 F 0.3745(2) 0.63600(14) 1.0547(2) 0.0386(5) Uani 1 1 d . . .
F12 F 0.1730(3) 0.73383(15) 1.1842(2) 0.0477(6) Uani 1 1 d . . .
F13 F -0.0954(3) 0.80028(14) 1.0062(3) 0.0433(5) Uani 1 1 d . . .
F14 F -0.1569(2) 0.76442(14) 0.6865(2) 0.0377(5) Uani 1 1 d . . .
F15 F 0.0436(2) 0.66586(12) 0.5510(2) 0.0333(5) Uani 1 1 d . . .
C1 C 0.4714(4) 0.5326(2) 0.8279(4) 0.0254(7) Uani 1 1 d . . .
C2 C 0.6293(4) 0.5621(2) 0.8767(4) 0.0302(7) Uani 1 1 d . . .
C3 C 0.7466(4) 0.5192(2) 0.9755(4) 0.0327(8) Uani 1 1 d . . .
C4 C 0.7092(5) 0.4438(2) 1.0348(4) 0.0385(9) Uani 1 1 d . . .
C5 C 0.5536(4) 0.4120(2) 0.9938(4) 0.0342(8) Uani 1 1 d . . .
C6 C 0.4394(4) 0.4578(2) 0.8919(4) 0.0306(7) Uani 1 1 d . . .
C7 C 0.4358(4) 0.6338(2) 0.5733(4) 0.0249(7) Uani 1 1 d . . .
C8 C 0.5422(4) 0.5901(2) 0.4890(4) 0.0278(7) Uani 1 1 d . . .
C9 C 0.6339(4) 0.6248(2) 0.3804(4) 0.0309(8) Uani 1 1 d . . .
C10 C 0.6219(4) 0.7072(3) 0.3493(4) 0.0354(8) Uani 1 1 d . . .
C11 C 0.5174(4) 0.7537(2) 0.4281(4) 0.0334(8) Uani 1 1 d . . .
C12 C 0.4294(4) 0.7167(2) 0.5390(4) 0.0294(7) Uani 1 1 d . . .
C13 C 0.2177(4) 0.6435(2) 0.7945(4) 0.0250(7) Uani 1 1 d . . .
C14 C 0.2425(4) 0.6645(2) 0.9561(4) 0.0293(7) Uani 1 1 d . . .
C15 C 0.1388(5) 0.7159(2) 1.0283(4) 0.0316(8) Uani 1 1 d . . .
C16 C 0.0032(4) 0.7495(2) 0.9386(4) 0.0320(8) Uani 1 1 d . . .
C17 C -0.0265(4) 0.7310(2) 0.7776(4) 0.0280(7) Uani 1 1 d . . .
C18 C 0.0785(4) 0.6799(2) 0.7114(4) 0.0272(7) Uani 1 1 d . . .
C19 C -0.0017(4) 0.4802(2) 0.6396(4) 0.0327(8) Uani 1 1 d . . .
H19A H 0.0145 0.4796 0.7558 0.039 Uiso 1 1 calc R . .
H19B H -0.0805 0.5231 0.6052 0.039 Uiso 1 1 calc R . .
C20 C -0.0721(5) 0.3977(3) 0.5786(5) 0.0476(10) Uani 1 1 d . . .
H20A H -0.1745 0.3882 0.6192 0.071 Uiso 1 1 calc R . .
H20B H 0.0041 0.3548 0.6146 0.071 Uiso 1 1 calc R . .
H20C H -0.0903 0.3983 0.4637 0.071 Uiso 1 1 calc R . .
C21 C 0.1479(4) 0.5291(2) 0.3548(4) 0.0319(8) Uani 1 1 d . . .
H21A H 0.0299 0.5266 0.3238 0.038 Uiso 1 1 calc R . .
H21B H 0.1826 0.5850 0.3389 0.038 Uiso 1 1 calc R . .
C22 C 0.2302(5) 0.4731(3) 0.2455(4) 0.0398(9) Uani 1 1 d . . .
H22A H 0.2010 0.4900 0.1363 0.060 Uiso 1 1 calc R . .
H22B H 0.1943 0.4176 0.2578 0.060 Uiso 1 1 calc R . .
H22C H 0.3474 0.4761 0.2732 0.060 Uiso 1 1 calc R . .
H1 H 0.262(4) 0.437(2) 0.561(4) 0.017(8) Uiso 1 1 d . . .

loop_
_atom_site_aniso_label
_atom_site_aniso_U_11
_atom_site_aniso_U_22
_atom_site_aniso_U_33
_atom_site_aniso_U_23
_atom_site_aniso_U_13
_atom_site_aniso_U_12
P1 0.0211(4) 0.0278(4) 0.0272(4) -0.0006(3) 0.0025(3) 0.0006(3)
B1 0.0208(17) 0.024(2) 0.0285(18) -0.0003(15) 0.0038(13) 0.0011(14)
F1 0.0343(11) 0.0492(14) 0.0470(12) 0.0181(10) -0.0085(9) -0.0169(10)
F2 0.0217(10) 0.0713(17) 0.0394(11) -0.0004(11) -0.0050(8) -0.0004(10)
F3 0.0526(14) 0.0500(15) 0.0484(12) 0.0022(11) -0.0185(10) 0.0210(11)
F4 0.0796(17) 0.0306(13) 0.0568(15) 0.0155(11) -0.0151(12) -0.0045(12)
F5 0.0363(11) 0.0395(12) 0.0349(11) 0.0045(9) 0.0005(8) -0.0118(9)
F6 0.0326(10) 0.0308(11) 0.0404(10) -0.0008(9) 0.0088(8) 0.0039(9)
F7 0.0335(11) 0.0598(15) 0.0401(11) -0.0057(10) 0.0162(9) 0.0005(10)
F8 0.0490(14) 0.0638(16) 0.0530(13) 0.0163(12) 0.0229(11) -0.0116(12)
F9 0.0444(13) 0.0348(13) 0.0688(16) 0.0173(11) 0.0144(11) -0.0024(10)
F10 0.0349(11) 0.0278(11) 0.0535(12) 0.0038(9) 0.0145(9) 0.0031(9)
F11 0.0366(11) 0.0472(13) 0.0296(10) -0.0047(9) -0.0048(8) 0.0112(9)
F12 0.0607(15) 0.0511(14) 0.0316(11) -0.0102(10) 0.0072(9) 0.0124(11)
F13 0.0443(12) 0.0421(13) 0.0473(12) -0.0036(10) 0.0199(10) 0.0142(10)
F14 0.0260(10) 0.0404(13) 0.0460(11) -0.0003(9) 0.0018(8) 0.0097(9)
F15 0.0308(10) 0.0364(12) 0.0307(10) -0.0033(8) -0.0031(7) 0.0081(9)
C1 0.0203(15) 0.0304(18) 0.0264(16) -0.0003(13) 0.0064(12) 0.0032(12)
C2 0.0237(17) 0.036(2) 0.0313(17) 0.0015(15) 0.0052(13) 0.0003(14)
C3 0.0225(16) 0.046(2) 0.0286(17) -0.0038(15) -0.0001(13) 0.0058(14)
C4 0.039(2) 0.042(2) 0.0320(17) -0.0043(16) -0.0053(15) 0.0176(16)
C5 0.043(2) 0.025(2) 0.0331(18) 0.0042(15) -0.0026(15) 0.0039(15)
C6 0.0269(17) 0.036(2) 0.0282(16) -0.0034(15) 0.0025(13) -0.0004(15)
C7 0.0177(15) 0.0308(19) 0.0251(15) 0.0029(13) -0.0012(11) -0.0026(13)
C8 0.0227(16) 0.0337(19) 0.0261(16) -0.0008(14) 0.0004(12) -0.0027(14)
C9 0.0208(16) 0.048(2) 0.0244(16) -0.0017(15) 0.0052(12) -0.0012(14)
C10 0.0267(17) 0.046(2) 0.0335(18) 0.0087(16) 0.0049(14) -0.0114(15)
C11 0.0281(17) 0.032(2) 0.0389(18) 0.0102(15) -0.0014(14) -0.0049(14)
C12 0.0204(16) 0.034(2) 0.0327(17) 0.0030(14) 0.0008(12) 0.0006(13)
C13 0.0222(15) 0.0236(17) 0.0293(17) 0.0017(13) 0.0033(12) -0.0033(12)
C14 0.0281(17) 0.0320(19) 0.0274(16) -0.0002(14) 0.0025(13) -0.0004(14)
C15 0.0385(19) 0.030(2) 0.0278(17) -0.0029(14) 0.0088(14) 0.0007(15)
C16 0.0300(17) 0.0293(19) 0.0400(18) 0.0013(15) 0.0168(14) 0.0008(14)
C17 0.0205(15) 0.0269(18) 0.0363(17) 0.0011(14) 0.0023(12) 0.0008(13)
C18 0.0238(16) 0.0290(18) 0.0289(16) -0.0020(14) 0.0040(12) -0.0029(13)
C19 0.0216(16) 0.039(2) 0.0383(18) -0.0015(15) 0.0054(13) -0.0060(14)
C20 0.038(2) 0.042(2) 0.064(3) -0.004(2) 0.0074(18) -0.0152(18)
C21 0.0294(17) 0.037(2) 0.0281(17) -0.0004(14) 0.0012(13) 0.0016(14)
C22 0.040(2) 0.048(2) 0.0317(19) -0.0021(16) 0.0025(15) 0.0055(17)

loop_
_atom_type_symbol
_atom_type_description
_atom_type_scat_dispersion_real
_atom_type_scat_dispersion_imag
_atom_type_scat_source
C C 0.0033 0.0016 'International Tables Vol C Tables 4.2.6.8 and 6.1.1.4'
H H 0.0000 0.0000 'International Tables Vol C Tables 4.2.6.8 and 6.1.1.4'
B B 0.0013 0.0007 'International Tables Vol C Tables 4.2.6.8 and 6.1.1.4'
F F 0.0171 0.0103 'International Tables Vol C Tables 4.2.6.8 and 6.1.1.4'
P P 0.1023 0.0942 'International Tables Vol C Tables 4.2.6.8 and 6.1.1.4'

loop_
_geom_angle_atom_site_label_1
_geom_angle_atom_site_label_2
_geom_angle_atom_site_label_3
_geom_angle
_geom_angle_site_symmetry_1
_geom_angle_site_symmetry_3
_geom_angle_publ_flag
C19 P1 C21 107.40(17) . . ?
C19 P1 B1 115.27(15) . . ?
C21 P1 B1 115.73(16) . . ?
C19 P1 H1 105.0(14) . . ?
C21 P1 H1 100.6(14) . . ?
B1 P1 H1 111.3(15) . . ?
C13 B1 C7 114.3(3) . . ?
C13 B1 C1 113.6(3) . . ?
C7 B1 C1 109.8(2) . . ?
C13 B1 P1 107.0(2) . . ?
C7 B1 P1 103.6(2) . . ?
C1 B1 P1 107.9(2) . . ?
C6 C1 C2 114.1(3) . . ?
C6 C1 B1 124.6(3) . . ?
C2 C1 B1 121.3(3) . . ?
F1 C2 C3 116.0(3) . . ?
F1 C2 C1 120.4(3) . . ?
C3 C2 C1 123.6(3) . . ?
F2 C3 C4 119.6(3) . . ?
F2 C3 C2 120.4(3) . . ?
C4 C3 C2 120.1(3) . . ?
F3 C4 C3 119.9(3) . . ?
F3 C4 C5 120.8(4) . . ?
C3 C4 C5 119.3(3) . . ?
F4 C5 C4 120.4(3) . . ?
F4 C5 C6 121.2(3) . . ?
C4 C5 C6 118.4(3) . . ?
F5 C6 C1 120.6(3) . . ?
F5 C6 C5 114.9(3) . . ?
C1 C6 C5 124.6(3) . . ?
C12 C7 C8 113.8(3) . . ?
C12 C7 B1 127.0(3) . . ?
C8 C7 B1 119.2(3) . . ?
F6 C8 C9 116.3(3) . . ?
F6 C8 C7 119.6(3) . . ?
C9 C8 C7 124.1(3) . . ?
F7 C9 C10 120.0(3) . . ?
F7 C9 C8 120.1(3) . . ?
C10 C9 C8 119.9(3) . . ?
F8 C10 C9 121.2(3) . . ?
F8 C10 C11 120.1(3) . . ?
C9 C10 C11 118.7(3) . . ?
F9 C11 C10 120.0(3) . . ?
F9 C11 C12 120.3(3) . . ?
C10 C11 C12 119.7(3) . . ?
F10 C12 C7 121.5(3) . . ?
F10 C12 C11 114.7(3) . . ?
C7 C12 C11 123.7(3) . . ?
C18 C13 C14 113.1(3) . . ?
C18 C13 B1 121.5(3) . . ?
C14 C13 B1 125.4(3) . . ?
F11 C14 C15 115.1(3) . . ?
F11 C14 C13 121.1(3) . . ?
C15 C14 C13 123.8(3) . . ?
F12 C15 C16 120.2(3) . . ?
F12 C15 C14 120.0(3) . . ?
C16 C15 C14 119.8(3) . . ?
F13 C16 C15 120.3(3) . . ?
F13 C16 C17 121.0(3) . . ?
C15 C16 C17 118.7(3) . . ?
F14 C17 C18 120.6(3) . . ?
F14 C17 C16 119.8(3) . . ?
C18 C17 C16 119.6(3) . . ?
F15 C18 C17 116.4(3) . . ?
F15 C18 C13 118.6(3) . . ?
C17 C18 C13 125.0(3) . . ?
C20 C19 P1 112.6(3) . . ?
C20 C19 H19A 109.1 . . ?
P1 C19 H19A 109.1 . . ?
C20 C19 H19B 109.1 . . ?
P1 C19 H19B 109.1 . . ?
H19A C19 H19B 107.8 . . ?
C19 C20 H20A 109.5 . . ?
C19 C20 H20B 109.5 . . ?
H20A C20 H20B 109.5 . . ?
C19 C20 H20C 109.5 . . ?
H20A C20 H20C 109.5 . . ?
H20B C20 H20C 109.5 . . ?
C22 C21 P1 114.3(2) . . ?
C22 C21 H21A 108.7 . . ?
P1 C21 H21A 108.7 . . ?
C22 C21 H21B 108.7 . . ?
P1 C21 H21B 108.7 . . ?
H21A C21 H21B 107.6 . . ?
C21 C22 H22A 109.5 . . ?
C21 C22 H22B 109.5 . . ?
H22A C22 H22B 109.5 . . ?
C21 C22 H22C 109.5 . . ?
H22A C22 H22C 109.5 . . ?
H22B C22 H22C 109.5 . . ?

loop_
_geom_bond_atom_site_label_1
_geom_bond_atom_site_label_2
_geom_bond_distance
_geom_bond_site_symmetry_2
_geom_bond_publ_flag
P1 C19 1.823(3) . ?
P1 C21 1.832(3) . ?
P1 B1 2.036(4) . ?
P1 H1 1.23(3) . ?
B1 C13 1.633(5) . ?
B1 C7 1.644(5) . ?
B1 C1 1.645(5) . ?
F1 C2 1.345(4) . ?
F2 C3 1.348(4) . ?
F3 C4 1.343(4) . ?
F4 C5 1.334(5) . ?
F5 C6 1.355(4) . ?
F6 C8 1.350(4) . ?
F7 C9 1.353(4) . ?
F8 C10 1.340(4) . ?
F9 C11 1.339(5) . ?
F10 C12 1.350(4) . ?
F11 C14 1.357(4) . ?
F12 C15 1.338(4) . ?
F13 C16 1.336(4) . ?
F14 C17 1.346(4) . ?
F15 C18 1.363(4) . ?
C1 C6 1.373(5) . ?
C1 C2 1.391(5) . ?
C2 C3 1.377(5) . ?
C3 C4 1.376(6) . ?
C4 C5 1.378(5) . ?
C5 C6 1.400(5) . ?
C7 C12 1.381(5) . ?
C7 C8 1.391(5) . ?
C8 C9 1.380(5) . ?
C9 C10 1.368(5) . ?
C10 C11 1.379(6) . ?
C11 C12 1.392(5) . ?
C13 C18 1.390(5) . ?
C13 C14 1.393(4) . ?
C14 C15 1.390(5) . ?
C15 C16 1.373(5) . ?
C16 C17 1.379(5) . ?
C17 C18 1.370(5) . ?
C19 C20 1.524(5) . ?
C19 H19A 0.9700 . ?
C19 H19B 0.9700 . ?
C20 H20A 0.9600 . ?
C20 H20B 0.9600 . ?
C20 H20C 0.9600 . ?
C21 C22 1.516(5) . ?
C21 H21A 0.9700 . ?
C21 H21B 0.9700 . ?
C22 H22A 0.9600 . ?
C22 H22B 0.9600 . ?
C22 H22C 0.9600 . ?

loop_
_geom_torsion_atom_site_label_1
_geom_torsion_atom_site_label_2
_geom_torsion_atom_site_label_3
_geom_torsion_atom_site_label_4
_geom_torsion
_geom_torsion_site_symmetry_1
_geom_torsion_site_symmetry_2
_geom_torsion_site_symmetry_3
_geom_torsion_site_symmetry_4
_geom_torsion_publ_flag
C19 P1 B1 C13 -27.0(3) . . . . ?
C21 P1 B1 C13 99.5(2) . . . . ?
C19 P1 B1 C7 -148.1(2) . . . . ?
C21 P1 B1 C7 -21.6(3) . . . . ?
C19 P1 B1 C1 95.6(2) . . . . ?
C21 P1 B1 C1 -137.9(2) . . . . ?
C13 B1 C1 C6 85.9(4) . . . . ?
C7 B1 C1 C6 -144.8(3) . . . . ?
P1 B1 C1 C6 -32.5(4) . . . . ?
C13 B1 C1 C2 -94.0(4) . . . . ?
C7 B1 C1 C2 35.3(4) . . . . ?
P1 B1 C1 C2 147.5(3) . . . . ?
C6 C1 C2 F1 -175.1(3) . . . . ?
B1 C1 C2 F1 4.8(5) . . . . ?
C6 C1 C2 C3 2.4(5) . . . . ?
B1 C1 C2 C3 -177.7(3) . . . . ?
F1 C2 C3 F2 -2.3(5) . . . . ?
C1 C2 C3 F2 -179.9(3) . . . . ?
F1 C2 C3 C4 176.0(3) . . . . ?
C1 C2 C3 C4 -1.6(5) . . . . ?
F2 C3 C4 F3 0.2(5) . . . . ?
C2 C3 C4 F3 -178.1(3) . . . . ?
F2 C3 C4 C5 178.4(3) . . . . ?
C2 C3 C4 C5 0.1(5) . . . . ?
F3 C4 C5 F4 -1.0(5) . . . . ?
C3 C4 C5 F4 -179.2(3) . . . . ?
F3 C4 C5 C6 178.6(3) . . . . ?
C3 C4 C5 C6 0.4(5) . . . . ?
C2 C1 C6 F5 176.5(3) . . . . ?
B1 C1 C6 F5 -3.4(5) . . . . ?
C2 C1 C6 C5 -1.9(5) . . . . ?
B1 C1 C6 C5 178.2(3) . . . . ?
F4 C5 C6 F5 1.7(5) . . . . ?
C4 C5 C6 F5 -177.9(3) . . . . ?
F4 C5 C6 C1 -179.8(3) . . . . ?
C4 C5 C6 C1 0.6(5) . . . . ?
C13 B1 C7 C12 2.8(4) . . . . ?
C1 B1 C7 C12 -126.1(3) . . . . ?
P1 B1 C7 C12 118.9(3) . . . . ?
C13 B1 C7 C8 -179.9(3) . . . . ?
C1 B1 C7 C8 51.2(4) . . . . ?
P1 B1 C7 C8 -63.8(3) . . . . ?
C12 C7 C8 F6 -179.5(3) . . . . ?
B1 C7 C8 F6 2.8(4) . . . . ?
C12 C7 C8 C9 -0.1(4) . . . . ?
B1 C7 C8 C9 -177.8(3) . . . . ?
F6 C8 C9 F7 -1.0(4) . . . . ?
C7 C8 C9 F7 179.6(3) . . . . ?
F6 C8 C9 C10 178.8(3) . . . . ?
C7 C8 C9 C10 -0.6(5) . . . . ?
F7 C9 C10 F8 0.6(5) . . . . ?
C8 C9 C10 F8 -179.3(3) . . . . ?
F7 C9 C10 C11 179.8(3) . . . . ?
C8 C9 C10 C11 0.0(5) . . . . ?
F8 C10 C11 F9 -0.4(5) . . . . ?
C9 C10 C11 F9 -179.7(3) . . . . ?
F8 C10 C11 C12 -179.5(3) . . . . ?
C9 C10 C11 C12 1.2(5) . . . . ?
C8 C7 C12 F10 -177.9(3) . . . . ?
B1 C7 C12 F10 -0.5(5) . . . . ?
C8 C7 C12 C11 1.4(5) . . . . ?
B1 C7 C12 C11 178.9(3) . . . . ?
F9 C11 C12 F10 -1.7(5) . . . . ?
C10 C11 C12 F10 177.4(3) . . . . ?
F9 C11 C12 C7 178.9(3) . . . . ?
C10 C11 C12 C7 -2.0(5) . . . . ?
C7 B1 C13 C18 65.7(4) . . . . ?
C1 B1 C13 C18 -167.3(3) . . . . ?
P1 B1 C13 C18 -48.4(4) . . . . ?
C7 B1 C13 C14 -112.0(3) . . . . ?
C1 B1 C13 C14 15.0(5) . . . . ?
P1 B1 C13 C14 133.9(3) . . . . ?
C18 C13 C14 F11 -178.5(3) . . . . ?
B1 C13 C14 F11 -0.7(5) . . . . ?
C18 C13 C14 C15 0.4(5) . . . . ?
B1 C13 C14 C15 178.3(3) . . . . ?
F11 C14 C15 F12 -0.1(5) . . . . ?
C13 C14 C15 F12 -179.1(3) . . . . ?
F11 C14 C15 C16 178.7(3) . . . . ?
C13 C14 C15 C16 -0.3(5) . . . . ?
F12 C15 C16 F13 0.0(5) . . . . ?
C14 C15 C16 F13 -178.8(3) . . . . ?
F12 C15 C16 C17 178.8(3) . . . . ?
C14 C15 C16 C17 0.0(5) . . . . ?
F13 C16 C17 F14 0.0(5) . . . . ?
C15 C16 C17 F14 -178.8(3) . . . . ?
F13 C16 C17 C18 178.9(3) . . . . ?
C15 C16 C17 C18 0.2(5) . . . . ?
F14 C17 C18 F15 0.4(5) . . . . ?
C16 C17 C18 F15 -178.5(3) . . . . ?
F14 C17 C18 C13 178.9(3) . . . . ?
C16 C17 C18 C13 0.0(5) . . . . ?
C14 C13 C18 F15 178.2(3) . . . . ?
B1 C13 C18 F15 0.3(5) . . . . ?
C14 C13 C18 C17 -0.3(5) . . . . ?
B1 C13 C18 C17 -178.2(3) . . . . ?
C21 P1 C19 C20 72.4(3) . . . . ?
B1 P1 C19 C20 -157.0(3) . . . . ?
C19 P1 C21 C22 -119.7(3) . . . . ?
B1 P1 C21 C22 110.0(3) . . . . ?
